data_7103860
_journal_name_full 'Chemical communications (Cambridge, England)'
_journal_paper_doi 10.1039/b305159e
_journal_year 2003
_chemical_formula_structural C17H21NO3
_chemical_formula_sum 'C17 H21 N O3'
_chemical_formula_weight 287.35
_chemical_name_systematic
;
?
;
_space_group_IT_number 5
_symmetry_cell_setting monoclinic
_symmetry_space_group_name_Hall 'C 2y'
_symmetry_space_group_name_H-M 'C 1 2 1'
_atom_sites_solution_hydrogens geom
_atom_sites_solution_primary direct
_atom_sites_solution_secondary difmap
_audit_creation_date 02/12/2003
_audit_creation_method SHELXL-97
_cell_angle_alpha 90.00
_cell_angle_beta 91.12(4)
_cell_angle_gamma 90.00
_cell_formula_units_Z 4
_cell_length_a 21.75(2)
_cell_length_b 5.316(5)
_cell_length_c 12.868(13)
_cell_measurement_reflns_used 297
_cell_measurement_temperature 137(2)
_cell_measurement_theta_max 22.87
_cell_measurement_theta_min 2.40
_cell_volume 1487(2)
_computing_cell_refinement 'SAINT (Bruker, 1999)'
_computing_data_collection 'SMART (Bruker, 1999)'
_computing_data_reduction 'SAINT (Bruker, 1999), XTEL (local package)'
_computing_structure_refinement 'SHELXL-97 (Sheldrick, 1997)'
_computing_structure_solution 'SHELXS-97 (Sheldrick, 1990)'
_diffrn_ambient_temperature 137(2)
_diffrn_detector 'CCD area detector'
_diffrn_detector_area_resol_mean 44.52
_diffrn_detector_type 'Bruker SMART 6000'
_diffrn_measured_fraction_theta_full 0.990
_diffrn_measured_fraction_theta_max 0.990
_diffrn_measurement_details '   0.30 degree frames measured for  64.59 seconds each'
_diffrn_measurement_device 'three-circle goniometer with fixed chi'
_diffrn_measurement_device_type 'Bruker Platform goniometer'
_diffrn_measurement_method '\w scans'
_diffrn_radiation_monochromator graphite
_diffrn_radiation_source 'fine-focus sealed tube'
_diffrn_radiation_type MoK\a
_diffrn_radiation_wavelength 0.71073
_diffrn_reflns_av_R_equivalents 0.3471
_diffrn_reflns_av_sigmaI/netI 0.5230
_diffrn_reflns_limit_h_max 28
_diffrn_reflns_limit_h_min -28
_diffrn_reflns_limit_k_max 6
_diffrn_reflns_limit_k_min -6
_diffrn_reflns_limit_l_max 16
_diffrn_reflns_limit_l_min -16
_diffrn_reflns_number 9184
_diffrn_reflns_theta_full 27.92
_diffrn_reflns_theta_max 27.92
_diffrn_reflns_theta_min 2.43
_diffrn_standards_decay_% 0.0
_exptl_absorpt_coefficient_mu 0.088
_exptl_absorpt_correction_type none
_exptl_crystal_colour colorless
_exptl_crystal_density_diffrn 1.283
_exptl_crystal_density_method 'not measured'
_exptl_crystal_description needle
_exptl_crystal_F_000 616
_exptl_crystal_id MSC03032
_exptl_crystal_size_max 0.20
_exptl_crystal_size_mid 0.04
_exptl_crystal_size_min 0.04
_refine_diff_density_max 0.310
_refine_diff_density_min -0.195
_refine_diff_density_rms 0.060
_refine_ls_abs_structure_details 'Flack H D (1983), Acta Cryst. A39, 876-881'
_refine_ls_abs_structure_Flack -10(5)
_refine_ls_extinction_method none
_refine_ls_goodness_of_fit_ref 0.760
_refine_ls_hydrogen_treatment mixed
_refine_ls_matrix_type full
_refine_ls_number_parameters 192
_refine_ls_number_reflns 3511
_refine_ls_number_restraints 1
_refine_ls_restrained_S_all 0.760
_refine_ls_R_factor_all 0.3102
_refine_ls_R_factor_gt 0.0892
_refine_ls_shift/su_max 0.000
_refine_ls_shift/su_mean 0.000
_refine_ls_structure_factor_coef Fsqd
_refine_ls_weighting_details 'calc w=1/[\s^2^(Fo^2^)+(0.0466P)^2^+0.0000P] where P=(Fo^2^+2Fc^2^)/3'
_refine_ls_weighting_scheme calc
_refine_ls_wR_factor_gt 0.1618
_refine_ls_wR_factor_ref 0.2262
_reflns_number_gt 844
_reflns_number_total 3511
_reflns_threshold_expression >2sigma(I)
_cod_data_source_file b305159e.txt
_cod_data_source_block 03032
_cod_depositor_comments
;
The following automatic conversions were performed:
'_symmetry_cell_setting' value 'Monoclinic' changed to 'monoclinic'
according to '/home/saulius/struct/CIF-dictionaries/cif_core.dic'
dictionary named 'cif_core.dic' version 2.4.1 from 2010-06-29.

Automatic conversion script
Id: cif_fix_enum 1527 2010-12-29 10:47:43Z saulius 
;
_cod_original_sg_symbol_H-M 'C2   '
_cod_database_code 7103860

loop_
_symmetry_equiv_pos_as_xyz
'x, y, z'
'-x, y, -z'
'x+1/2, y+1/2, z'
'-x+1/2, y+1/2, -z'

loop_
_atom_site_label
_atom_site_type_symbol
_atom_site_fract_x
_atom_site_fract_y
_atom_site_fract_z
_atom_site_U_iso_or_equiv
_atom_site_adp_type
_atom_site_occupancy
_atom_site_symmetry_multiplicity
_atom_site_calc_flag
_atom_site_refinement_flags
_atom_site_disorder_assembly
_atom_site_disorder_group
O1 O 0.3445(3) 0.0440(11) 0.0511(5) 0.0472(18) Uani 1 1 d . . .
C2 C 0.2970(4) -0.0176(18) 0.0868(6) 0.034(2) Uani 1 1 d . . .
O3 O 0.2444(3) 0.0944(11) 0.0584(4) 0.0378(15) Uani 1 1 d . . .
C4 C 0.1947(4) -0.0022(16) 0.1146(6) 0.036(2) Uani 1 1 d . . .
H22 H 0.1611 -0.0549 0.0664 0.044 Uiso 1 1 calc R . .
H23 H 0.1786 0.1276 0.1620 0.044 Uiso 1 1 calc R . .
C5 C 0.2191(3) -0.2301(16) 0.1773(6) 0.026(2) Uani 1 1 d . . .
H24 H 0.2038 -0.3897 0.1447 0.031 Uiso 1 1 calc R . .
N6 N 0.2842(3) -0.2004(14) 0.1587(5) 0.0307(17) Uani 1 1 d . . .
C7 C 0.3216(4) -0.396(2) 0.1893(7) 0.036(2) Uani 1 1 d . . .
O8 O 0.3014(3) -0.5688(12) 0.2365(5) 0.0448(18) Uani 1 1 d . . .
C9 C 0.3903(3) -0.377(2) 0.1727(7) 0.041(3) Uani 1 1 d . . .
H26 H 0.4030 -0.5167 0.1269 0.050 Uiso 1 1 calc R . .
H25 H 0.3991 -0.2174 0.1365 0.050 Uiso 1 1 calc R . .
C10 C 0.4272(4) -0.387(2) 0.2687(7) 0.048(3) Uani 1 1 d . . .
H27 H 0.4153 -0.5421 0.3077 0.058 Uiso 1 1 calc R . .
C11 C 0.4100(5) -0.156(3) 0.3348(10) 0.097(5) Uani 1 1 d . . .
H28 H 0.4140 -0.0031 0.2930 0.146 Uiso 1 1 calc R . .
H30 H 0.4376 -0.1459 0.3958 0.146 Uiso 1 1 calc R . .
H29 H 0.3674 -0.1728 0.3576 0.146 Uiso 1 1 calc R . .
C12 C 0.4946(4) -0.403(2) 0.2472(7) 0.053(3) Uani 1 1 d . . .
H31 H 0.5004 -0.5483 0.1991 0.064 Uiso 1 1 calc R . .
C13 C 0.5307(4) -0.463(2) 0.3478(8) 0.083(4) Uani 1 1 d . . .
H33 H 0.5747 -0.4697 0.3334 0.124 Uiso 1 1 calc R . .
H34 H 0.5173 -0.6261 0.3748 0.124 Uiso 1 1 calc R . .
H32 H 0.5230 -0.3319 0.3995 0.124 Uiso 1 1 calc R . .
C14 C 0.5209(4) -0.188(3) 0.1992(10) 0.078(4) Uani 1 1 d . . .
H35 H 0.5220 -0.0388 0.2396 0.093 Uiso 1 1 calc R . .
C15 C 0.5441(5) -0.172(4) 0.1043(10) 0.154(8) Uani 1 1 d . . .
H37 H 0.5443 -0.3150 0.0602 0.185 Uiso 1 1 calc R . .
H36 H 0.5605 -0.0166 0.0808 0.185 Uiso 1 1 calc R . .
C16 C 0.2020(3) -0.2221(18) 0.2860(6) 0.028(2) Uani 1 1 d . . .
C17 C 0.2190(3) -0.0379(15) 0.3534(6) 0.0232(19) Uani 1 1 d . . .
H39 H 0.2459 0.0897 0.3297 0.028 Uiso 1 1 calc R . .
C18 C 0.1996(4) -0.0257(16) 0.4524(7) 0.033(2) Uani 1 1 d . . .
H40 H 0.2117 0.1108 0.4959 0.040 Uiso 1 1 calc R . .
C19 C 0.1624(4) -0.2123(19) 0.4896(6) 0.035(2) Uani 1 1 d . . .
H41 H 0.1493 -0.2093 0.5595 0.042 Uiso 1 1 calc R . .
C20 C 0.1444(4) -0.405(2) 0.4234(7) 0.042(2) Uani 1 1 d . . .
H42 H 0.1188 -0.5363 0.4479 0.050 Uiso 1 1 calc R . .
C21 C 0.1633(3) -0.4057(19) 0.3226(7) 0.034(2) Uani 1 1 d . . .
H43 H 0.1496 -0.5354 0.2770 0.041 Uiso 1 1 calc R . .

loop_
_atom_site_aniso_label
_atom_site_aniso_U_11
_atom_site_aniso_U_22
_atom_site_aniso_U_33
_atom_site_aniso_U_23
_atom_site_aniso_U_13
_atom_site_aniso_U_12
O1 0.042(4) 0.035(4) 0.066(5) 0.009(4) 0.020(3) 0.001(3)
C2 0.042(6) 0.034(6) 0.025(5) 0.005(5) 0.007(4) 0.014(5)
O3 0.043(4) 0.036(4) 0.034(3) 0.011(4) 0.003(3) 0.006(4)
C4 0.037(5) 0.037(7) 0.037(5) 0.007(5) 0.011(4) 0.005(5)
C5 0.026(5) 0.013(5) 0.038(5) -0.004(5) -0.012(4) -0.005(4)
N6 0.027(4) 0.029(4) 0.037(4) 0.007(4) 0.005(3) 0.002(4)
C7 0.027(5) 0.056(7) 0.025(5) -0.009(6) 0.006(4) -0.001(6)
O8 0.034(4) 0.042(5) 0.059(5) 0.019(4) 0.015(3) 0.004(3)
C9 0.033(5) 0.052(7) 0.039(6) 0.022(5) 0.011(4) 0.012(5)
C10 0.035(5) 0.062(7) 0.047(6) -0.010(6) 0.005(4) 0.002(6)
C11 0.035(6) 0.133(14) 0.124(11) -0.075(10) 0.001(7) -0.026(7)
C12 0.031(5) 0.077(9) 0.051(6) 0.002(6) -0.004(5) 0.012(6)
C13 0.047(7) 0.105(11) 0.096(9) -0.005(9) -0.016(6) 0.000(7)
C14 0.038(7) 0.107(12) 0.088(10) 0.008(9) -0.003(6) -0.003(7)
C15 0.050(8) 0.34(3) 0.074(10) 0.039(14) -0.003(8) -0.011(12)
C16 0.021(5) 0.030(6) 0.034(5) 0.006(5) 0.001(4) 0.012(5)
C17 0.024(4) 0.023(5) 0.023(5) -0.002(4) -0.003(3) -0.009(4)
C18 0.036(5) 0.021(5) 0.043(6) -0.003(5) -0.001(4) -0.003(5)
C19 0.035(5) 0.038(6) 0.031(5) 0.003(6) 0.013(4) 0.010(5)
C20 0.030(5) 0.048(7) 0.048(6) -0.001(6) 0.012(4) -0.004(6)
C21 0.022(5) 0.026(6) 0.054(6) -0.001(5) -0.002(4) -0.004(5)

loop_
_atom_type_symbol
_atom_type_description
_atom_type_scat_dispersion_real
_atom_type_scat_dispersion_imag
_atom_type_scat_source
C C 0.0033 0.0016 'International Tables Vol C Tables 4.2.6.8 and 6.1.1.4'
H H 0.0000 0.0000 'International Tables Vol C Tables 4.2.6.8 and 6.1.1.4'
N N 0.0061 0.0033 'International Tables Vol C Tables 4.2.6.8 and 6.1.1.4'
O O 0.0106 0.0060 'International Tables Vol C Tables 4.2.6.8 and 6.1.1.4'

loop_
_geom_angle_atom_site_label_1
_geom_angle_atom_site_label_2
_geom_angle_atom_site_label_3
_geom_angle
_geom_angle_site_symmetry_1
_geom_angle_site_symmetry_3
_geom_angle_publ_flag
O1 C2 O3 121.3(8) . . ?
O1 C2 N6 130.3(8) . . ?
O3 C2 N6 108.5(7) . . ?
C2 O3 C4 111.0(7) . . ?
O3 C4 C5 107.2(6) . . ?
N6 C5 C16 115.0(6) . . ?
N6 C5 C4 98.9(6) . . ?
C16 C5 C4 112.9(8) . . ?
C7 N6 C2 127.1(7) . . ?
C7 N6 C5 116.4(7) . . ?
C2 N6 C5 113.5(7) . . ?
O8 C7 N6 120.7(7) . . ?
O8 C7 C9 119.7(9) . . ?
N6 C7 C9 119.3(9) . . ?
C10 C9 C7 113.9(7) . . ?
C9 C10 C12 111.7(7) . . ?
C9 C10 C11 107.5(9) . . ?
C12 C10 C11 113.2(9) . . ?
C14 C12 C10 116.0(10) . . ?
C14 C12 C13 109.3(9) . . ?
C10 C12 C13 110.0(8) . . ?
C15 C14 C12 127.9(16) . . ?
C17 C16 C21 117.0(8) . . ?
C17 C16 C5 124.4(8) . . ?
C21 C16 C5 118.4(9) . . ?
C18 C17 C16 123.5(8) . . ?
C17 C18 C19 119.4(8) . . ?
C18 C19 C20 118.9(8) . . ?
C21 C20 C19 119.9(9) . . ?
C20 C21 C16 121.3(9) . . ?

loop_
_geom_bond_atom_site_label_1
_geom_bond_atom_site_label_2
_geom_bond_distance
_geom_bond_site_symmetry_2
_geom_bond_publ_flag
O1 C2 1.184(9) . ?
C2 O3 1.334(9) . ?
C2 N6 1.374(10) . ?
O3 C4 1.408(8) . ?
C4 C5 1.543(11) . ?
C5 N6 1.450(9) . ?
C5 C16 1.456(10) . ?
N6 C7 1.371(11) . ?
C7 O8 1.190(11) . ?
C7 C9 1.518(10) . ?
C9 C10 1.461(11) . ?
C10 C12 1.498(11) . ?
C10 C11 1.545(14) . ?
C12 C14 1.423(16) . ?
C12 C13 1.534(12) . ?
C14 C15 1.334(14) . ?
C16 C17 1.354(11) . ?
C16 C21 1.377(11) . ?
C17 C18 1.352(10) . ?
C18 C19 1.372(11) . ?
C19 C20 1.384(13) . ?
C20 C21 1.369(11) . ?

loop_
_geom_torsion_atom_site_label_1
_geom_torsion_atom_site_label_2
_geom_torsion_atom_site_label_3
_geom_torsion_atom_site_label_4
_geom_torsion
_geom_torsion_site_symmetry_1
_geom_torsion_site_symmetry_2
_geom_torsion_site_symmetry_3
_geom_torsion_site_symmetry_4
_geom_torsion_publ_flag
O1 C2 O3 C4 -177.3(9) . . . . ?
N6 C2 O3 C4 2.9(9) . . . . ?
C2 O3 C4 C5 -7.9(9) . . . . ?
O3 C4 C5 N6 9.2(8) . . . . ?
O3 C4 C5 C16 131.2(7) . . . . ?
O1 C2 N6 C7 -16.4(16) . . . . ?
O3 C2 N6 C7 163.4(8) . . . . ?
O1 C2 N6 C5 -176.0(10) . . . . ?
O3 C2 N6 C5 3.9(9) . . . . ?
C16 C5 N6 C7 69.7(10) . . . . ?
C4 C5 N6 C7 -169.9(7) . . . . ?
C16 C5 N6 C2 -128.5(8) . . . . ?
C4 C5 N6 C2 -8.0(8) . . . . ?
C2 N6 C7 O8 -165.3(8) . . . . ?
C5 N6 C7 O8 -6.3(12) . . . . ?
C2 N6 C7 C9 21.2(13) . . . . ?
C5 N6 C7 C9 -179.7(8) . . . . ?
O8 C7 C9 C10 -54.7(14) . . . . ?
N6 C7 C9 C10 118.8(9) . . . . ?
C7 C9 C10 C12 172.4(10) . . . . ?
C7 C9 C10 C11 -62.8(11) . . . . ?
C9 C10 C12 C14 66.0(14) . . . . ?
C11 C10 C12 C14 -55.5(13) . . . . ?
C9 C10 C12 C13 -169.4(9) . . . . ?
C11 C10 C12 C13 69.1(14) . . . . ?
C10 C12 C14 C15 -113.7(13) . . . . ?
C13 C12 C14 C15 121.3(13) . . . . ?
N6 C5 C16 C17 51.3(11) . . . . ?
C4 C5 C16 C17 -61.1(10) . . . . ?
N6 C5 C16 C21 -132.4(7) . . . . ?
C4 C5 C16 C21 115.2(9) . . . . ?
C21 C16 C17 C18 -0.5(12) . . . . ?
C5 C16 C17 C18 175.9(8) . . . . ?
C16 C17 C18 C19 2.2(13) . . . . ?
C17 C18 C19 C20 -1.7(12) . . . . ?
C18 C19 C20 C21 -0.4(12) . . . . ?
C19 C20 C21 C16 2.2(13) . . . . ?
C17 C16 C21 C20 -1.7(12) . . . . ?
C5 C16 C21 C20 -178.3(8) . . . . ?

loop_
_cod_related_entry_id
_cod_related_entry_database
_cod_related_entry_code
1 ChemSpider 30653089
